data_4073763
loop_
_publ_author_name
'Shima, Takanori'
'Ichikawa, Toshiaki'
'Suzuki, Hiroharu'

_publ_section_title
;
 Reaction of a Heterobimetallic Polyhydrido Cluster, [Cp*Ru(\m-H)4OsCp*]
 (Cp* = \h5-C5Me5), with Diphenylacetylene. Regioselective C&#x2212;H Bond
 Activation at the Osmium Center
;
_journal_issue 25
_journal_name_full Organometallics
_journal_page_first 6329
_journal_paper_doi 10.1021/om700606q
_journal_volume 26
_journal_year 2007
_chemical_formula_sum 'C34 H42 Os Ru'
_chemical_formula_weight 741.95
_chemical_name_systematic
; 
 ? 
;
_space_group_IT_number 15
_symmetry_cell_setting monoclinic
_symmetry_space_group_name_Hall '-C 2yc'
_symmetry_space_group_name_H-M 'C 1 2/c 1'
_atom_sites_solution_hydrogens geom
_atom_sites_solution_primary direct
_atom_sites_solution_secondary difmap
_audit_creation_method SHELXL-97
_cell_angle_alpha 90.00
_cell_angle_beta 104.89(3)
_cell_angle_gamma 90.00
_cell_formula_units_Z 4
_cell_length_a 11.604(2)
_cell_length_b 16.869(3)
_cell_length_c 15.809(3)
_cell_measurement_temperature 293(2)
_cell_volume 2990.7(10)
_computing_cell_refinement 'MSC/AFC Diffractometer Control'
_computing_data_collection 'MSC/AFC Diffractometer Control'
_computing_data_reduction teXsan
_computing_molecular_graphics 'ORTEX (P.McArdle, 1995)'
_computing_publication_material 'SHELXL-97/2 (Sheldrick,1997)'
_computing_structure_refinement 'SHELXL-97 (Sheldrick, 1997)'
_computing_structure_solution 'DIRDIF94 (PATTY)'
_diffrn_ambient_temperature 293(2)
_diffrn_measured_fraction_theta_full 1.000
_diffrn_measured_fraction_theta_max 1.000
_diffrn_measurement_device_type 'Rigaku RAXIS-RAPID'
_diffrn_measurement_method 'Imaging Plate'
_diffrn_radiation_monochromator graphite
_diffrn_radiation_source 'Rigaku rotating anode'
_diffrn_radiation_type MoK\a
_diffrn_radiation_wavelength 0.71069
_diffrn_reflns_av_R_equivalents 0.0000
_diffrn_reflns_av_sigmaI/netI 0.0337
_diffrn_reflns_limit_h_max 15
_diffrn_reflns_limit_h_min 0
_diffrn_reflns_limit_k_max 21
_diffrn_reflns_limit_k_min 0
_diffrn_reflns_limit_l_max 19
_diffrn_reflns_limit_l_min -20
_diffrn_reflns_number 3438
_diffrn_reflns_theta_full 27.49
_diffrn_reflns_theta_max 27.49
_diffrn_reflns_theta_min 2.18
_exptl_absorpt_coefficient_mu 4.769
_exptl_absorpt_correction_T_max 0.4489
_exptl_absorpt_correction_T_min 0.1620
_exptl_absorpt_correction_type empirical
_exptl_crystal_colour black
_exptl_crystal_density_diffrn 1.648
_exptl_crystal_density_method 'not measured'
_exptl_crystal_description block
_exptl_crystal_F_000 1464
_exptl_crystal_size_max 0.60
_exptl_crystal_size_mid 0.20
_exptl_crystal_size_min 0.20
_refine_diff_density_max 1.168
_refine_diff_density_min -1.214
_refine_diff_density_rms 0.175
_refine_ls_extinction_coef 0.00421(18)
_refine_ls_extinction_expression Fc^*^=kFc[1+0.001xFc^2^\l^3^/sin(2\q)]^-1/4^
_refine_ls_extinction_method SHELXL
_refine_ls_goodness_of_fit_ref 1.133
_refine_ls_hydrogen_treatment mixed
_refine_ls_matrix_type full
_refine_ls_number_parameters 173
_refine_ls_number_reflns 3438
_refine_ls_number_restraints 0
_refine_ls_restrained_S_all 1.133
_refine_ls_R_factor_all 0.0367
_refine_ls_R_factor_gt 0.0324
_refine_ls_shift/su_max 0.053
_refine_ls_shift/su_mean 0.002
_refine_ls_structure_factor_coef Fsqd
_refine_ls_weighting_details 'calc w=1/[\s^2^(Fo^2^)+(0.0447P)^2^+1.1353P] where P=(Fo^2^+2Fc^2^)/3'
_refine_ls_weighting_scheme calc
_refine_ls_wR_factor_gt 0.0757
_refine_ls_wR_factor_ref 0.0772
_reflns_number_gt 3048
_reflns_number_total 3438
_reflns_threshold_expression >2sigma(I)
_cod_data_source_file om700606q.cif
_cod_data_source_block 12
_cod_depositor_comments
;
The following automatic conversions were performed:

'_symmetry_cell_setting' value 'Monoclinic' changed to 'monoclinic'
according to /home/saulius/struct/CIF-dictionaries/cif_core.dic
dictionary named 'cif_core.dic' version 2.4.1 from
2010-06-29.

'_exptl_absorpt_correction_type' value 'Empirical'
changed to 'empirical' according to
/home/saulius/struct/CIF-dictionaries/cif_core.dic dictionary named
'cif_core.dic' version 2.4.1 from 2010-06-29.

Automatic conversion script
Id: cif_fix_values 1715 2011-07-08 13:25:40Z adriana 
;
_cod_original_cell_volume 2990.6(10)
_cod_original_sg_symbol_H-M C2/c
_cod_database_code 4073763

loop_
_symmetry_equiv_pos_as_xyz
'x, y, z'
'-x, y, -z+1/2'
'x+1/2, y+1/2, z'
'-x+1/2, y+1/2, -z+1/2'
'-x, -y, -z'
'x, -y, z-1/2'
'-x+1/2, -y+1/2, -z'
'x+1/2, -y+1/2, z-1/2'

loop_
_atom_site_label
_atom_site_type_symbol
_atom_site_fract_x
_atom_site_fract_y
_atom_site_fract_z
_atom_site_U_iso_or_equiv
_atom_site_adp_type
_atom_site_occupancy
_atom_site_symmetry_multiplicity
_atom_site_calc_flag
_atom_site_refinement_flags
Os1 Os 0.086635(13) 0.284536(9) 0.214436(9) 0.02743(9) Uani 0.50 1 d P
Ru1 Ru 0.086635(13) 0.284536(9) 0.214436(9) 0.02743(9) Uani 0.50 1 d P
C1 C -0.0382(3) 0.18888(18) 0.2109(2) 0.0292(6) Uani 1 1 d .
C2 C -0.0940(3) 0.13590(19) 0.1390(2) 0.0321(6) Uani 1 1 d .
C3 C -0.1913(3) 0.1602(2) 0.0722(2) 0.0444(8) Uani 1 1 d .
H3 H -0.2237 0.2103 0.0744 0.053 Uiso 1 1 calc R
C4 C -0.2399(4) 0.1103(3) 0.0026(2) 0.0557(10) Uani 1 1 d .
H4 H -0.3043 0.1275 -0.0417 0.067 Uiso 1 1 calc R
C5 C -0.1943(4) 0.0361(3) -0.0015(3) 0.0617(12) Uani 1 1 d .
H5 H -0.2281 0.0028 -0.0482 0.074 Uiso 1 1 calc R
C6 C -0.0985(4) 0.0107(2) 0.0634(3) 0.0565(11) Uani 1 1 d .
H6 H -0.0674 -0.0397 0.0603 0.068 Uiso 1 1 calc R
C7 C -0.0476(3) 0.0599(2) 0.1337(2) 0.0423(8) Uani 1 1 d .
H7 H 0.0174 0.0423 0.1772 0.051 Uiso 1 1 calc R
C8 C 0.1618(3) 0.2624(3) 0.1006(2) 0.0444(8) Uani 1 1 d .
C9 C 0.2458(4) 0.2407(3) 0.1785(3) 0.0481(9) Uani 1 1 d .
C10 C 0.2749(3) 0.3078(3) 0.2329(3) 0.0555(11) Uani 1 1 d .
C11 C 0.2099(4) 0.3735(2) 0.1877(3) 0.0564(12) Uani 1 1 d .
C12 C 0.1403(3) 0.3452(3) 0.1057(3) 0.0477(9) Uani 1 1 d .
C13 C 0.1089(5) 0.2090(4) 0.0252(3) 0.084(2) Uani 1 1 d .
H13A H 0.1712 0.1884 0.0015 0.126 Uiso 1 1 calc R
H13B H 0.0534 0.2384 -0.0193 0.126 Uiso 1 1 calc R
H13C H 0.0682 0.1660 0.0448 0.126 Uiso 1 1 calc R
C14 C 0.2994(6) 0.1587(4) 0.1995(5) 0.104(3) Uani 1 1 d .
H14A H 0.2446 0.1196 0.1683 0.156 Uiso 1 1 calc R
H14B H 0.3148 0.1493 0.2613 0.156 Uiso 1 1 calc R
H14C H 0.3728 0.1555 0.1822 0.156 Uiso 1 1 calc R
C15 C 0.3720(4) 0.3123(6) 0.3175(4) 0.114(3) Uani 1 1 d .
H15A H 0.4450 0.3295 0.3053 0.170 Uiso 1 1 calc R
H15B H 0.3834 0.2609 0.3444 0.170 Uiso 1 1 calc R
H15C H 0.3492 0.3494 0.3563 0.170 Uiso 1 1 calc R
C16 C 0.2181(7) 0.4588(3) 0.2176(5) 0.118(3) Uani 1 1 d .
H16A H 0.2157 0.4612 0.2778 0.176 Uiso 1 1 calc R
H16B H 0.1521 0.4882 0.1823 0.176 Uiso 1 1 calc R
H16C H 0.2915 0.4814 0.2116 0.176 Uiso 1 1 calc R
C17 C 0.0627(5) 0.3943(4) 0.0347(4) 0.099(2) Uani 1 1 d .
H17A H 0.0333 0.4392 0.0601 0.148 Uiso 1 1 calc R
H17B H -0.0032 0.3629 0.0029 0.148 Uiso 1 1 calc R
H17C H 0.1083 0.4122 -0.0044 0.148 Uiso 1 1 calc R
H1 H 0.067(4) 0.341(3) 0.304(3) 0.054(12) Uiso 1 1 d .

loop_
_atom_site_aniso_label
_atom_site_aniso_U_11
_atom_site_aniso_U_22
_atom_site_aniso_U_33
_atom_site_aniso_U_23
_atom_site_aniso_U_13
_atom_site_aniso_U_12
Os1 0.02829(12) 0.02814(13) 0.02747(12) -0.00117(5) 0.01008(7) -0.00319(5)
Ru1 0.02829(12) 0.02814(13) 0.02747(12) -0.00117(5) 0.01008(7) -0.00319(5)
C1 0.0303(14) 0.0259(14) 0.0338(15) -0.0025(12) 0.0126(11) -0.0005(12)
C2 0.0330(15) 0.0351(16) 0.0299(14) -0.0013(12) 0.0112(11) -0.0078(12)
C3 0.0406(18) 0.053(2) 0.0373(17) -0.0021(15) 0.0061(14) -0.0018(16)
C4 0.048(2) 0.081(3) 0.0345(18) -0.003(2) 0.0038(16) -0.014(2)
C5 0.072(3) 0.071(3) 0.046(2) -0.026(2) 0.023(2) -0.036(2)
C6 0.082(3) 0.042(2) 0.053(2) -0.0183(18) 0.031(2) -0.016(2)
C7 0.0491(19) 0.0368(17) 0.0446(18) -0.0079(15) 0.0185(15) -0.0038(15)
C8 0.046(2) 0.056(2) 0.0396(19) -0.0085(17) 0.0247(15) -0.0202(18)
C9 0.049(2) 0.053(2) 0.052(2) 0.0103(19) 0.0329(18) 0.0080(18)
C10 0.0309(18) 0.098(3) 0.041(2) -0.007(2) 0.0150(15) -0.013(2)
C11 0.071(3) 0.043(2) 0.074(3) -0.0196(19) 0.052(2) -0.029(2)
C12 0.0443(19) 0.057(2) 0.048(2) 0.0208(18) 0.0242(16) 0.0032(18)
C13 0.092(4) 0.119(5) 0.056(3) -0.043(3) 0.045(3) -0.058(3)
C14 0.122(5) 0.092(4) 0.131(6) 0.047(4) 0.092(5) 0.064(4)
C15 0.043(3) 0.249(9) 0.047(3) -0.019(4) 0.009(2) -0.033(4)
C16 0.171(7) 0.060(3) 0.167(7) -0.047(4) 0.125(6) -0.064(4)
C17 0.073(3) 0.134(5) 0.103(4) 0.074(4) 0.047(3) 0.030(4)

loop_
_atom_type_symbol
_atom_type_description
_atom_type_scat_dispersion_real
_atom_type_scat_dispersion_imag
_atom_type_scat_source
C C 0.0033 0.0016 'International Tables Vol C Tables 4.2.6.8 and 6.1.1.4'
H H 0.0000 0.0000 'International Tables Vol C Tables 4.2.6.8 and 6.1.1.4'
Ru Ru -1.2594 0.8363 'International Tables Vol C Tables 4.2.6.8 and 6.1.1.4'
Os Os -1.2165 7.6030 'International Tables Vol C Tables 4.2.6.8 and 6.1.1.4'

loop_
_geom_angle_atom_site_label_1
_geom_angle_atom_site_label_2
_geom_angle_atom_site_label_3
_geom_angle
_geom_angle_site_symmetry_1
_geom_angle_site_symmetry_3
C1 Os1 C1 35.69(16) 2 .
C1 Os1 C10 117.24(16) 2 .
C1 Os1 C10 141.80(18) . .
C1 Os1 C11 153.38(17) 2 .
C1 Os1 C11 167.15(14) . .
C10 Os1 C11 38.2(2) . .
C1 Os1 C9 104.15(14) 2 .
C1 Os1 C9 110.17(15) . .
C10 Os1 C9 37.69(18) . .
C11 Os1 C9 63.00(16) . .
C1 Os1 C12 158.73(15) 2 .
C1 Os1 C12 130.07(14) . .
C10 Os1 C12 63.07(16) . .
C11 Os1 C12 37.60(17) . .
C9 Os1 C12 62.20(15) . .
C1 Os1 C8 121.91(14) 2 .
C1 Os1 C8 104.68(13) . .
C10 Os1 C8 63.07(15) . .
C11 Os1 C8 63.08(14) . .
C9 Os1 C8 37.16(15) . .
C12 Os1 C8 37.41(15) . .
C1 Os1 Os1 53.94(8) 2 2
C1 Os1 Os1 53.86(8) . 2
C10 Os1 Os1 145.68(11) . 2
C11 Os1 Os1 135.70(11) . 2
C9 Os1 Os1 158.06(11) . 2
C12 Os1 Os1 138.78(10) . 2
C8 Os1 Os1 151.25(10) . 2
C1 Os1 Ru1 53.94(8) 2 2
C1 Os1 Ru1 53.86(8) . 2
C10 Os1 Ru1 145.68(11) . 2
C11 Os1 Ru1 135.70(11) . 2
C9 Os1 Ru1 158.06(11) . 2
C12 Os1 Ru1 138.78(10) . 2
C8 Os1 Ru1 151.25(10) . 2
Os1 Os1 Ru1 0.000(7) 2 2
C1 C1 C2 141.62(18) 2 .
C1 C1 Ru1 72.25(17) 2 2
C2 C1 Ru1 139.3(2) . 2
C1 C1 Os1 72.25(17) 2 2
C2 C1 Os1 139.3(2) . 2
Ru1 C1 Os1 0.000(9) 2 2
C1 C1 Os1 72.06(17) 2 .
C2 C1 Os1 129.6(2) . .
Ru1 C1 Os1 72.20(9) 2 .
Os1 C1 Os1 72.20(9) 2 .
C3 C2 C7 118.2(3) . .
C3 C2 C1 121.3(3) . .
C7 C2 C1 120.4(3) . .
C4 C3 C2 120.5(4) . .
C5 C4 C3 120.7(4) . .
C4 C5 C6 119.9(4) . .
C5 C6 C7 120.5(4) . .
C6 C7 C2 120.2(4) . .
C9 C8 C12 107.3(3) . .
C9 C8 C13 126.2(5) . .
C12 C8 C13 126.5(4) . .
C9 C8 Os1 70.3(2) . .
C12 C8 Os1 71.2(2) . .
C13 C8 Os1 125.5(3) . .
C8 C9 C10 109.2(4) . .
C8 C9 C14 125.6(5) . .
C10 C9 C14 125.3(5) . .
C8 C9 Os1 72.5(2) . .
C10 C9 Os1 70.0(2) . .
C14 C9 Os1 125.1(3) . .
C9 C10 C11 107.8(4) . .
C9 C10 C15 126.0(6) . .
C11 C10 C15 125.5(6) . .
C9 C10 Os1 72.4(2) . .
C11 C10 Os1 71.8(2) . .
C15 C10 Os1 128.7(3) . .
C12 C11 C10 107.4(3) . .
C12 C11 C16 125.5(5) . .
C10 C11 C16 127.0(5) . .
C12 C11 Os1 72.5(2) . .
C10 C11 Os1 70.0(2) . .
C16 C11 Os1 125.8(3) . .
C11 C12 C8 108.3(4) . .
C11 C12 C17 126.2(5) . .
C8 C12 C17 125.4(5) . .
C11 C12 Os1 69.9(2) . .
C8 C12 Os1 71.4(2) . .
C17 C12 Os1 127.0(3) . .

loop_
_geom_bond_atom_site_label_1
_geom_bond_atom_site_label_2
_geom_bond_distance
_geom_bond_site_symmetry_2
Os1 C1 2.157(3) 2
Os1 C1 2.159(3) .
Os1 C10 2.165(4) .
Os1 C11 2.188(4) .
Os1 C9 2.196(4) .
Os1 C12 2.222(4) .
Os1 C8 2.224(4) .
Os1 Os1 2.5433(7) 2
Os1 Ru1 2.5433(7) 2
C1 C1 1.323(6) 2
C1 C2 1.460(4) .
C1 Ru1 2.157(3) 2
C1 Os1 2.157(3) 2
C2 C3 1.395(5) .
C2 C7 1.401(5) .
C3 C4 1.385(5) .
C4 C5 1.368(6) .
C5 C6 1.373(7) .
C6 C7 1.391(5) .
C8 C9 1.408(6) .
C8 C12 1.426(6) .
C8 C13 1.494(6) .
C9 C10 1.409(7) .
C9 C14 1.517(7) .
C10 C11 1.426(7) .
C10 C15 1.513(6) .
C11 C12 1.422(6) .
C11 C16 1.510(6) .
C12 C17 1.495(6) .
